data_7239073
loop_
_publ_author_name
'Li, Nai-Kai'
'Liu, Zhao-Min'
'Huang, Xiao-Fei'
'Zhang, Jin-Xin'
'Chen, Xiang'
'Wang, Yong'
'Wang, Xing-Wang'

_publ_section_title
;
 Enantioselective Strecker-type reaction between azomethine imines and
 trimethylsilyl cyanide catalyzed by a cinchona alkaloid-derived thiourea
 bearing multiple hydrogen-bonding donors
;
_journal_issue 24
_journal_name_full 'RSC Advances'
_journal_page_first 9154
_journal_paper_doi 10.1039/c3ra41640b
_journal_volume 3
_journal_year 2013
_chemical_absolute_configuration ad
_chemical_formula_sum 'C11 H10 Br N3 O'
_chemical_formula_weight 280.13
_space_group_IT_number 1
_space_group_name_Hall 'P 1'
_space_group_name_H-M_alt 'P 1'
_symmetry_cell_setting triclinic
_symmetry_space_group_name_H-M 'P 1'
_atom_sites_solution_hydrogens geom
_atom_sites_solution_primary direct
_atom_sites_solution_secondary difmap
_audit_creation_method SHELXL-97
_cell_angle_alpha 113.882(4)
_cell_angle_beta 91.874(4)
_cell_angle_gamma 99.063(4)
_cell_formula_units_Z 2
_cell_length_a 5.5927(10)
_cell_length_b 9.9073(17)
_cell_length_c 11.448(2)
_cell_measurement_reflns_used 1064
_cell_measurement_temperature 293(2)
_cell_measurement_theta_max 44.165
_cell_measurement_theta_min 4.577
_cell_volume 569.49(17)
_computing_cell_refinement 'Bruker SMART'
_computing_data_collection 'Bruker SMART'
_computing_data_reduction 'Bruker SHELXTL'
_computing_molecular_graphics 'Bruker SHELXTL'
_computing_publication_material 'Bruker SHELXTL'
_computing_structure_refinement 'SHELXL-97 (Sheldrick, 1997)'
_computing_structure_solution 'SHELXS-97 (Sheldrick, 1990)'
_diffrn_ambient_temperature 293(2)
_diffrn_measured_fraction_theta_full 0.996
_diffrn_measured_fraction_theta_max 0.996
_diffrn_measurement_device_type 'CCD area detector'
_diffrn_measurement_method 'phi and omega scans'
_diffrn_radiation_monochromator graphite
_diffrn_radiation_source 'fine-focus sealed tube'
_diffrn_radiation_type MoK\a
_diffrn_radiation_wavelength 0.71073
_diffrn_reflns_av_R_equivalents 0.0186
_diffrn_reflns_av_sigmaI/netI 0.0567
_diffrn_reflns_limit_h_max 6
_diffrn_reflns_limit_h_min -6
_diffrn_reflns_limit_k_max 10
_diffrn_reflns_limit_k_min -12
_diffrn_reflns_limit_l_max 13
_diffrn_reflns_limit_l_min -14
_diffrn_reflns_number 3448
_diffrn_reflns_theta_full 26.00
_diffrn_reflns_theta_max 26.00
_diffrn_reflns_theta_min 1.96
_exptl_absorpt_coefficient_mu 3.591
_exptl_absorpt_correction_T_max 1.00000
_exptl_absorpt_correction_T_min 0.36709
_exptl_absorpt_correction_type empirical
_exptl_absorpt_process_details sadabs
_exptl_crystal_colour colorless
_exptl_crystal_density_diffrn 1.634
_exptl_crystal_density_method 'not measured'
_exptl_crystal_description prismatic
_exptl_crystal_F_000 280
_exptl_crystal_size_max 0.265
_exptl_crystal_size_mid 0.145
_exptl_crystal_size_min 0.112
_refine_diff_density_max 0.332
_refine_diff_density_min -0.344
_refine_diff_density_rms 0.058
_refine_ls_abs_structure_details 'Flack H D (1983), Acta Cryst. A39, 876-881'
_refine_ls_abs_structure_Flack -0.006(7)
_refine_ls_extinction_method none
_refine_ls_goodness_of_fit_ref 0.947
_refine_ls_hydrogen_treatment mixed
_refine_ls_matrix_type full
_refine_ls_number_parameters 324
_refine_ls_number_reflns 2757
_refine_ls_number_restraints 44
_refine_ls_restrained_S_all 0.947
_refine_ls_R_factor_all 0.0523
_refine_ls_R_factor_gt 0.0355
_refine_ls_shift/su_max 0.001
_refine_ls_shift/su_mean 0.000
_refine_ls_structure_factor_coef Fsqd
_refine_ls_weighting_details 'calc w=1/[\s^2^(Fo^2^)+(0.0404P)^2^+0.0000P] where P=(Fo^2^+2Fc^2^)/3'
_refine_ls_weighting_scheme calc
_refine_ls_wR_factor_gt 0.0814
_refine_ls_wR_factor_ref 0.0880
_reflns_number_gt 2043
_reflns_number_total 2757
_reflns_threshold_expression >2sigma(I)
_cod_data_source_file c3ra41640b.txt
_cod_data_source_block cd212479
_cod_depositor_comments
;
The following automatic conversions were performed:

data item '_symmetry_cell_setting' value 'Triclinic' was changed to
'triclinic' in accordance with the
/home/saulius/struct/COD-crude-data/automatic-downloads/DataCite-retrospective/RSC/depositions/lib/dictionaries/cif_core.dic
dictionary named 'cif_core.dic' version 2.4.2 last updated on
2011-04-26.

Automatic conversion script
Id: cif_fix_values 6909 2019-04-08 15:41:33Z antanas 
;
_cod_original_cell_volume 569.50(18)
_cod_original_sg_symbol_H-M P1
_cod_database_code 7239073

loop_
_symmetry_equiv_pos_as_xyz
'x, y, z'

loop_
_atom_site_label
_atom_site_type_symbol
_atom_site_fract_x
_atom_site_fract_y
_atom_site_fract_z
_atom_site_U_iso_or_equiv
_atom_site_adp_type
_atom_site_occupancy
_atom_site_symmetry_multiplicity
_atom_site_calc_flag
_atom_site_refinement_flags
_atom_site_disorder_assembly
_atom_site_disorder_group
Br1 Br 0.72132(11) 1.37024(6) 1.37563(6) 0.0815(3) Uani 1 1 d . A .
Br1' Br 0.40691(9) -0.56708(5) 0.10809(5) 0.0808(3) Uani 1 1 d . . .
N1 N 0.2415(12) 0.7774(7) 0.7765(6) 0.0586(17) Uani 1 1 d D A .
N2 N 0.4359(11) 0.7269(6) 0.8203(5) 0.0526(14) Uani 1 1 d . A .
N3 N -0.0504(15) 0.6057(8) 0.9497(7) 0.076(2) Uani 1 1 d . . .
N1' N 0.8340(12) 0.0047(7) 0.7126(6) 0.0606(17) Uani 1 1 d D B .
N2' N 0.6121(10) 0.0508(6) 0.6878(5) 0.0577(16) Uani 1 1 d D . .
N3' N 0.2321(13) 0.1822(8) 0.5478(8) 0.0707(18) Uani 1 1 d . . .
O1 O -0.0510(11) 0.7053(7) 0.6091(6) 0.0696(16) Uani 1 1 d . A .
O1' O 1.1321(12) 0.0682(7) 0.8722(6) 0.083(2) Uani 1 1 d . B .
C1 C 0.1184(13) 0.6806(7) 0.6678(7) 0.0524(17) Uani 1 1 d . . .
C2 C 0.187(3) 0.5281(14) 0.6391(14) 0.058(4) Uani 0.65 1 d PU A 1
H2A H 0.0675 0.4663 0.6652 0.069 Uiso 0.65 1 calc PR A 1
H2B H 0.2039 0.4747 0.5486 0.069 Uiso 0.65 1 calc PR A 1
C2A C 0.275(5) 0.567(4) 0.610(3) 0.062(8) Uani 0.35 1 d PU A 2
H2A1 H 0.1764 0.4680 0.5637 0.075 Uiso 0.35 1 calc PR A 2
H2A2 H 0.3751 0.5925 0.5517 0.075 Uiso 0.35 1 calc PR A 2
C3 C 0.4252(15) 0.5734(9) 0.7196(8) 0.066(2) Uani 1 1 d . . .
H3A H 0.4389 0.5041 0.7588 0.080 Uiso 0.65 1 calc PR A 1
H3B H 0.5581 0.5722 0.6671 0.080 Uiso 0.65 1 calc PR A 1
H3C H 0.3623 0.5011 0.7523 0.080 Uiso 0.35 1 d PR A 2
H3D H 0.5857 0.5609 0.6955 0.080 Uiso 0.35 1 d PR A 2
C4 C 0.3975(11) 0.7292(6) 0.9472(6) 0.0457(15) Uani 1 1 d . . .
H4 H 0.5079 0.6703 0.9644 0.055 Uiso 1 1 calc R A .
C5 C 0.4652(13) 0.8900(7) 1.0516(7) 0.0458(16) Uani 1 1 d . A .
C6 C 0.3144(14) 0.9544(9) 1.1424(7) 0.0580(19) Uani 1 1 d . . .
H6 H 0.1593 0.9021 1.1396 0.070 Uiso 1 1 calc R A .
C7 C 0.3925(15) 1.0947(9) 1.2365(7) 0.064(2) Uani 1 1 d . A .
H7 H 0.2897 1.1362 1.2983 0.077 Uiso 1 1 calc R . .
C8 C 0.6200(16) 1.1775(9) 1.2432(8) 0.063(2) Uani 1 1 d . . .
C9 C 0.7684(15) 1.1132(9) 1.1508(9) 0.070(2) Uani 1 1 d . A .
H9 H 0.9215 1.1670 1.1524 0.084 Uiso 1 1 calc R . .
C10 C 0.6927(14) 0.9686(8) 1.0548(8) 0.063(2) Uani 1 1 d . . .
H10 H 0.7953 0.9256 0.9935 0.076 Uiso 1 1 calc R A .
C11 C 0.1478(12) 0.6597(6) 0.9521(6) 0.0546(15) Uani 1 1 d . A .
C1' C 0.9572(15) 0.0918(8) 0.8226(8) 0.061(2) Uani 1 1 d . . .
C2' C 0.801(3) 0.2169(18) 0.8990(14) 0.058(4) Uani 0.55 1 d PDU B 1
H2'1 H 0.6932 0.1852 0.9516 0.070 Uiso 0.55 1 calc PR B 1
H2'2 H 0.9041 0.3128 0.9519 0.070 Uiso 0.55 1 calc PR B 1
C3' C 0.662(4) 0.222(2) 0.7852(19) 0.058(6) Uani 0.55 1 d PDU B 1
H3'1 H 0.7590 0.2842 0.7506 0.070 Uiso 0.55 1 calc PR B 1
H3'2 H 0.5110 0.2580 0.8079 0.070 Uiso 0.55 1 calc PR B 1
C2" C 0.888(4) 0.239(2) 0.855(2) 0.062(6) Uani 0.45 1 d PDU B 2
H2"1 H 0.9719 0.2929 0.8096 0.074 Uiso 0.45 1 calc PR B 2
H2"2 H 0.9135 0.3014 0.9470 0.074 Uiso 0.45 1 calc PR B 2
C3" C 0.618(4) 0.182(3) 0.806(3) 0.063(7) Uani 0.45 1 d PDU B 2
H3"1 H 0.5284 0.1555 0.8673 0.075 Uiso 0.45 1 calc PR B 2
H3"2 H 0.5473 0.2572 0.7905 0.075 Uiso 0.45 1 calc PR B 2
C4' C 0.6046(12) 0.0570(6) 0.5606(6) 0.0504(16) Uani 1 1 d . B .
H4' H 0.7562 0.1178 0.5550 0.060 Uiso 1 1 calc R . .
C5' C 0.5658(12) -0.0963(7) 0.4514(6) 0.0475(17) Uani 1 1 d . . .
C6' C 0.7275(15) -0.1372(9) 0.3626(8) 0.0545(17) Uani 1 1 d . B .
H6' H 0.8690 -0.0692 0.3707 0.065 Uiso 1 1 calc R . .
C7' C 0.6861(16) -0.2777(11) 0.2605(9) 0.069(2) Uani 1 1 d . . .
H7' H 0.7988 -0.3053 0.2012 0.083 Uiso 1 1 calc R B .
C8' C 0.4767(15) -0.3737(7) 0.2497(7) 0.053(2) Uani 1 1 d . B .
C9' C 0.3092(15) -0.3384(8) 0.3364(7) 0.064(2) Uani 1 1 d . . .
H9' H 0.1676 -0.4067 0.3272 0.076 Uiso 1 1 calc R B .
C10' C 0.3566(13) -0.1981(7) 0.4381(7) 0.0589(18) Uani 1 1 d . B .
H10' H 0.2457 -0.1720 0.4986 0.071 Uiso 1 1 calc R . .
C11' C 0.3977(11) 0.1309(6) 0.5542(6) 0.0532(14) Uani 1 1 d . . .
H1' H 0.848(18) -0.082(4) 0.666(7) 0.12(4) Uiso 1 1 d D . .
H1 H 0.275(12) 0.868(3) 0.798(6) 0.048(19) Uiso 1 1 d D . .

loop_
_atom_site_aniso_label
_atom_site_aniso_U_11
_atom_site_aniso_U_22
_atom_site_aniso_U_33
_atom_site_aniso_U_23
_atom_site_aniso_U_13
_atom_site_aniso_U_12
Br1 0.0920(6) 0.0563(5) 0.0697(6) 0.0047(4) -0.0221(5) 0.0053(4)
Br1' 0.1043(7) 0.0567(5) 0.0606(5) -0.0002(4) -0.0124(5) 0.0290(4)
N1 0.075(4) 0.046(4) 0.055(4) 0.020(3) -0.007(3) 0.020(3)
N2 0.060(3) 0.039(3) 0.053(3) 0.013(2) 0.003(3) 0.013(2)
N3 0.071(5) 0.054(4) 0.089(5) 0.018(4) 0.011(4) 0.006(3)
N1' 0.071(4) 0.044(4) 0.052(4) 0.000(3) 0.002(3) 0.028(3)
N2' 0.065(4) 0.053(3) 0.049(3) 0.009(3) 0.007(3) 0.029(3)
N3' 0.063(4) 0.053(4) 0.088(5) 0.018(3) -0.003(3) 0.020(3)
O1 0.071(4) 0.064(3) 0.067(4) 0.018(3) -0.010(3) 0.024(3)
O1' 0.086(4) 0.057(3) 0.079(4) -0.003(3) -0.024(3) 0.031(3)
C1 0.063(4) 0.037(3) 0.049(4) 0.010(3) 0.003(3) 0.009(3)
C2 0.060(9) 0.041(6) 0.068(8) 0.014(5) 0.006(6) 0.021(6)
C2A 0.052(14) 0.070(15) 0.064(14) 0.024(11) 0.011(11) 0.021(11)
C3 0.069(5) 0.053(5) 0.061(5) 0.003(4) 0.003(4) 0.027(4)
C4 0.046(4) 0.041(3) 0.050(4) 0.016(3) -0.003(3) 0.015(3)
C5 0.050(4) 0.037(3) 0.047(4) 0.012(3) -0.004(3) 0.014(3)
C6 0.038(4) 0.065(5) 0.062(5) 0.018(4) -0.001(3) 0.010(3)
C7 0.056(5) 0.061(4) 0.049(4) -0.002(3) -0.009(3) 0.005(4)
C8 0.065(6) 0.063(6) 0.063(5) 0.024(4) 0.002(4) 0.024(4)
C9 0.048(4) 0.053(5) 0.100(7) 0.025(5) -0.005(4) 0.004(3)
C10 0.051(5) 0.055(5) 0.079(5) 0.021(4) 0.019(4) 0.014(4)
C11 0.054(4) 0.045(3) 0.064(4) 0.022(3) 0.002(3) 0.010(3)
C1' 0.067(5) 0.045(4) 0.068(5) 0.017(4) 0.008(4) 0.019(3)
C2' 0.066(9) 0.042(7) 0.047(8) -0.005(5) 0.005(7) 0.022(7)
C3' 0.082(12) 0.034(9) 0.051(10) 0.002(7) 0.010(8) 0.030(8)
C2" 0.064(12) 0.039(9) 0.054(11) -0.009(8) 0.010(9) 0.006(8)
C3" 0.074(13) 0.055(14) 0.066(12) 0.023(9) 0.009(9) 0.036(10)
C4' 0.048(4) 0.036(3) 0.058(4) 0.011(3) 0.001(3) 0.007(3)
C5' 0.049(4) 0.049(4) 0.050(4) 0.022(3) 0.007(3) 0.018(3)
C6' 0.048(4) 0.045(4) 0.062(4) 0.013(3) 0.011(3) 0.011(3)
C7' 0.067(5) 0.073(6) 0.070(5) 0.027(4) 0.021(4) 0.025(4)
C8' 0.064(5) 0.036(4) 0.045(4) 0.004(3) -0.013(4) 0.012(3)
C9' 0.060(5) 0.039(4) 0.072(5) 0.004(3) 0.006(4) 0.004(3)
C10' 0.058(4) 0.043(4) 0.068(4) 0.014(3) 0.022(3) 0.009(3)
C11' 0.053(4) 0.037(3) 0.060(4) 0.013(3) -0.001(3) 0.006(3)

loop_
_atom_type_symbol
_atom_type_description
_atom_type_scat_dispersion_real
_atom_type_scat_dispersion_imag
_atom_type_scat_source
C C 0.0033 0.0016 'International Tables Vol C Tables 4.2.6.8 and 6.1.1.4'
H H 0.0000 0.0000 'International Tables Vol C Tables 4.2.6.8 and 6.1.1.4'
N N 0.0061 0.0033 'International Tables Vol C Tables 4.2.6.8 and 6.1.1.4'
O O 0.0106 0.0060 'International Tables Vol C Tables 4.2.6.8 and 6.1.1.4'
Br Br -0.2901 2.4595 'International Tables Vol C Tables 4.2.6.8 and 6.1.1.4'

loop_
_geom_angle_atom_site_label_1
_geom_angle_atom_site_label_2
_geom_angle_atom_site_label_3
_geom_angle
C1 N1 N2 114.9(6)
C1 N1 H1 125(5)
N2 N1 H1 110(5)
N1 N2 C4 109.7(5)
N1 N2 C3 103.5(5)
C4 N2 C3 112.9(6)
C1' N1' N2' 114.4(6)
C1' N1' H1' 127(7)
N2' N1' H1' 117(7)
C3" N2' N1' 100.4(10)
C3" N2' C4' 122.5(10)
N1' N2' C4' 109.8(5)
C3" N2' C3' 21.1(14)
N1' N2' C3' 101.7(9)
C4' N2' C3' 103.3(8)
O1 C1 N1 125.2(7)
O1 C1 C2A 126.3(14)
N1 C1 C2A 105.0(14)
O1 C1 C2 126.3(8)
N1 C1 C2 107.7(8)
C2A C1 C2 28.7(10)
C3 C2 C1 101.3(9)
C3 C2 H2A 111.5
C1 C2 H2A 111.5
C3 C2 H2B 111.5
C1 C2 H2B 111.5
H2A C2 H2B 109.3
C3 C2A C1 104.7(19)
C3 C2A H2A1 110.8
C1 C2A H2A1 110.8
C3 C2A H2A2 110.8
C1 C2A H2A2 110.8
H2A1 C2A H2A2 108.9
C2A C3 N2 104.7(14)
C2A C3 C2 29.3(10)
N2 C3 C2 107.7(7)
C2A C3 H3A 134.7
N2 C3 H3A 110.2
C2 C3 H3A 110.2
C2A C3 H3B 84.8
N2 C3 H3B 110.2
C2 C3 H3B 110.2
H3A C3 H3B 108.5
C2A C3 H3C 114.7
N2 C3 H3C 109.4
C2 C3 H3C 86.9
H3A C3 H3C 25.5
H3B C3 H3C 128.8
C2A C3 H3D 108.7
N2 C3 H3D 109.4
C2 C3 H3D 130.5
H3A C3 H3D 86.2
H3B C3 H3D 24.9
H3C C3 H3D 109.8
N2 C4 C11 112.3(5)
N2 C4 C5 110.5(5)
C11 C4 C5 111.2(6)
N2 C4 H4 107.5
C11 C4 H4 107.5
C5 C4 H4 107.5
C10 C5 C6 119.9(7)
C10 C5 C4 116.8(7)
C6 C5 C4 123.2(7)
C7 C6 C5 119.9(8)
C7 C6 H6 120.1
C5 C6 H6 120.1
C6 C7 C8 122.0(8)
C6 C7 H7 119.0
C8 C7 H7 119.0
C9 C8 C7 117.8(8)
C9 C8 Br1 121.7(7)
C7 C8 Br1 120.6(7)
C8 C9 C10 121.0(8)
C8 C9 H9 119.5
C10 C9 H9 119.5
C5 C10 C9 119.4(7)
C5 C10 H10 120.3
C9 C10 H10 120.3
N3 C11 C4 176.3(7)
O1' C1' N1' 127.0(7)
O1' C1' C2" 126.0(10)
N1' C1' C2" 104.9(10)
O1' C1' C2' 123.8(9)
N1' C1' C2' 107.7(8)
C2" C1' C2' 28.9(8)
C3' C2' C1' 99.0(13)
C3' C2' H2'1 112.0
C1' C2' H2'1 112.0
C3' C2' H2'2 112.0
C1' C2' H2'2 112.0
H2'1 C2' H2'2 109.6
C2' C3' N2' 101.3(12)
C2' C3' H3'1 111.5
N2' C3' H3'1 111.5
C2' C3' H3'2 111.5
N2' C3' H3'2 111.5
H3'1 C3' H3'2 109.3
C1' C2" C3" 97.3(15)
C1' C2" H2"1 112.3
C3" C2" H2"1 112.3
C1' C2" H2"2 112.3
C3" C2" H2"2 112.3
H2"1 C2" H2"2 109.9
N2' C3" C2" 105(2)
N2' C3" H3"1 110.8
C2" C3" H3"1 110.8
N2' C3" H3"2 110.8
C2" C3" H3"2 110.8
H3"1 C3" H3"2 108.9
C11' C4' N2' 105.8(5)
C11' C4' C5' 109.6(5)
N2' C4' C5' 112.5(5)
C11' C4' H4' 109.6
N2' C4' H4' 109.6
C5' C4' H4' 109.6
C6' C5' C10' 118.6(7)
C6' C5' C4' 122.2(7)
C10' C5' C4' 119.1(6)
C5' C6' C7' 121.6(8)
C5' C6' H6' 119.2
C7' C6' H6' 119.2
C8' C7' C6' 118.1(8)
C8' C7' H7' 121.0
C6' C7' H7' 121.0
C7' C8' C9' 122.6(8)
C7' C8' Br1' 119.7(7)
C9' C8' Br1' 117.6(6)
C8' C9' C10' 118.0(7)
C8' C9' H9' 121.0
C10' C9' H9' 121.0
C5' C10' C9' 121.1(7)
C5' C10' H10' 119.5
C9' C10' H10' 119.5
N3' C11' C4' 177.1(6)

loop_
_geom_bond_atom_site_label_1
_geom_bond_atom_site_label_2
_geom_bond_distance
Br1 C8 1.877(9)
Br1' C8' 1.913(7)
N1 C1 1.309(9)
N1 N2 1.421(8)
N1 H1 0.82(2)
N2 C4 1.467(8)
N2 C3 1.481(9)
N3 C11 1.147(9)
N1' C1' 1.297(10)
N1' N2' 1.446(7)
N1' H1' 0.83(2)
N2' C3" 1.44(3)
N2' C4' 1.482(9)
N2' C3' 1.58(2)
N3' C11' 1.138(8)
O1 C1 1.254(9)
O1' C1' 1.215(9)
C1 C2A 1.48(3)
C1 C2 1.524(15)
C2 C3 1.493(16)
C2 H2A 0.9700
C2 H2B 0.9700
C2A C3 1.46(3)
C2A H2A1 0.9700
C2A H2A2 0.9700
C3 H3A 0.9700
C3 H3B 0.9700
C3 H3C 0.9602
C3 H3D 0.9599
C4 C11 1.470(10)
C4 C5 1.533(9)
C4 H4 0.9800
C5 C10 1.374(10)
C5 C6 1.374(9)
C6 C7 1.360(11)
C6 H6 0.9300
C7 C8 1.383(11)
C7 H7 0.9300
C8 C9 1.375(11)
C9 C10 1.394(11)
C9 H9 0.9300
C10 H10 0.9300
C1' C2" 1.47(2)
C1' C2' 1.606(16)
C2' C3' 1.518(16)
C2' H2'1 0.9700
C2' H2'2 0.9700
C3' H3'1 0.9700
C3' H3'2 0.9700
C2" C3" 1.530(18)
C2" H2"1 0.9700
C2" H2"2 0.9700
C3" H3"1 0.9700
C3" H3"2 0.9700
C4' C11' 1.479(9)
C4' C5' 1.503(9)
C4' H4' 0.9800
C5' C6' 1.363(11)
C5' C10' 1.379(9)
C6' C7' 1.386(12)
C6' H6' 0.9300
C7' C8' 1.355(12)
C7' H7' 0.9300
C8' C9' 1.367(11)
C9' C10' 1.382(10)
C9' H9' 0.9300
C10' H10' 0.9300

loop_
_geom_hbond_atom_site_label_D
_geom_hbond_atom_site_label_H
_geom_hbond_atom_site_label_A
_geom_hbond_distance_DH
_geom_hbond_distance_HA
_geom_hbond_distance_DA
_geom_hbond_angle_DHA
_geom_hbond_site_symmetry_A
N1' H1' O1 0.83(2) 2.11(4) 2.902(8) 159(9) 1_645
N1 H1 O1' 0.82(2) 2.12(4) 2.814(9) 143(6) 1_465

loop_
_geom_torsion_atom_site_label_1
_geom_torsion_atom_site_label_2
_geom_torsion_atom_site_label_3
_geom_torsion_atom_site_label_4
_geom_torsion
C1 N1 N2 C4 -120.8(6)
C1 N1 N2 C3 -0.1(8)
C1' N1' N2' C3" -1.6(13)
C1' N1' N2' C4' 128.7(6)
C1' N1' N2' C3' 19.9(11)
N2 N1 C1 O1 -176.0(7)
N2 N1 C1 C2A -16.1(14)
N2 N1 C1 C2 13.7(10)
O1 C1 C2 C3 168.9(8)
N1 C1 C2 C3 -20.9(11)
C2A C1 C2 C3 68(3)
O1 C1 C2A C3 -174.6(10)
N1 C1 C2A C3 26(2)
C2 C1 C2A C3 -74(3)
C1 C2A C3 N2 -26(2)
C1 C2A C3 C2 75(3)
N1 N2 C3 C2A 16.4(14)
C4 N2 C3 C2A 135.0(13)
N1 N2 C3 C2 -13.9(9)
C4 N2 C3 C2 104.7(9)
C1 C2 C3 C2A -68(3)
C1 C2 C3 N2 20.8(11)
N1 N2 C4 C11 47.3(6)
C3 N2 C4 C11 -67.6(7)
N1 N2 C4 C5 -77.5(6)
C3 N2 C4 C5 167.6(6)
N2 C4 C5 C10 -53.0(8)
C11 C4 C5 C10 -178.4(6)
N2 C4 C5 C6 129.6(6)
C11 C4 C5 C6 4.2(8)
C10 C5 C6 C7 -1.1(11)
C4 C5 C6 C7 176.3(7)
C5 C6 C7 C8 1.1(12)
C6 C7 C8 C9 -0.1(13)
C6 C7 C8 Br1 -179.5(6)
C7 C8 C9 C10 -0.8(13)
Br1 C8 C9 C10 178.5(6)
C6 C5 C10 C9 0.1(11)
C4 C5 C10 C9 -177.4(7)
C8 C9 C10 C5 0.9(12)
N2 C4 C11 N3 -13(11)
C5 C4 C11 N3 111(11)
N2' N1' C1' O1' 170.6(8)
N2' N1' C1' C2" -25.4(12)
N2' N1' C1' C2' 4.6(11)
O1' C1' C2' C3' 165.6(12)
N1' C1' C2' C3' -27.9(15)
C2" C1' C2' C3' 61(2)
C1' C2' C3' N2' 37.3(17)
C3" N2' C3' C2' 52(3)
N1' N2' C3' C2' -36.3(16)
C4' N2' C3' C2' -150.2(13)
O1' C1' C2" C3" -156.9(15)
N1' C1' C2" C3" 38.9(18)
C2' C1' C2" C3" -61(2)
N1' N2' C3" C2" 26.8(18)
C4' N2' C3" C2" -94.9(17)
C3' N2' C3" C2" -69(4)
C1' C2" C3" N2' -40(2)
C3" N2' C4' C11' -52.7(14)
N1' N2' C4' C11' -169.9(5)
C3' N2' C4' C11' -62.1(10)
C3" N2' C4' C5' -172.3(12)
N1' N2' C4' C5' 70.5(7)
C3' N2' C4' C5' 178.3(10)
C11' C4' C5' C6' 121.3(7)
N2' C4' C5' C6' -121.4(7)
C11' C4' C5' C10' -56.9(8)
N2' C4' C5' C10' 60.4(8)
C10' C5' C6' C7' -0.1(12)
C4' C5' C6' C7' -178.3(7)
C5' C6' C7' C8' 1.1(13)
C6' C7' C8' C9' -1.4(13)
C6' C7' C8' Br1' 178.4(6)
C7' C8' C9' C10' 0.6(12)
Br1' C8' C9' C10' -179.2(6)
C6' C5' C10' C9' -0.7(11)
C4' C5' C10' C9' 177.6(7)
C8' C9' C10' C5' 0.5(12)
N2' C4' C11' N3' -82(14)
C5' C4' C11' N3' 39(14)
